data_4037487
loop_
_publ_author_name
'Mu, Delong'
'Wang, Xinmou'
'Chen, Gong'
'He, Gang'

_publ_section_title
;
 Iridium-Catalyzed ortho-C(sp<sup>2</sup>)-H Amidation of Benzaldehydes
 with Organic Azides.
;
_journal_issue 8
_journal_name_full 'The Journal of organic chemistry'
_journal_page_first 4497
_journal_page_last 4503
_journal_paper_doi 10.1021/acs.joc.7b00531
_journal_volume 82
_journal_year 2017
_chemical_formula_moiety 'C16 H15 N O5 S'
_chemical_formula_sum 'C16 H15 N O5 S'
_chemical_formula_weight 333.35
_space_group_crystal_system triclinic
_space_group_IT_number 2
_space_group_name_Hall '-P 1'
_space_group_name_H-M_alt 'P -1'
_atom_sites_solution_hydrogens geom
_atom_sites_solution_primary direct
_audit_creation_date 2017-01-16
_audit_creation_method
;
Olex2 1.2
(compiled 2017.01.04 svn.r3372 for OlexSys, GUI svn.r5292)
;
_cell_angle_alpha 77.869(6)
_cell_angle_beta 87.177(7)
_cell_angle_gamma 64.169(9)
_cell_formula_units_Z 2
_cell_length_a 8.7800(9)
_cell_length_b 8.8815(7)
_cell_length_c 11.5174(8)
_cell_measurement_reflns_used 2041
_cell_measurement_temperature 297.4(3)
_cell_measurement_theta_max 27.8970
_cell_measurement_theta_min 3.6150
_cell_volume 789.42(13)
_computing_cell_refinement 'CrysAlisPro 1.171.38.43f (Rigaku OD, 2015)'
_computing_data_collection 'CrysAlisPro 1.171.38.43f (Rigaku OD, 2015)'
_computing_data_reduction 'CrysAlisPro 1.171.38.43f (Rigaku OD, 2015)'
_computing_molecular_graphics 'Olex2 (Dolomanov et al., 2009)'
_computing_publication_material 'Olex2 (Dolomanov et al., 2009)'
_computing_structure_refinement 'XL (Sheldrick, 2008)'
_computing_structure_solution 'XS (Sheldrick, 2008)'
_diffrn_ambient_environment air
_diffrn_ambient_temperature 297.4(3)
_diffrn_detector 'CCD plate'
_diffrn_detector_area_resol_mean 16.2116
_diffrn_detector_type Eos
_diffrn_measured_fraction_theta_full 0.998
_diffrn_measured_fraction_theta_max 0.998
_diffrn_measurement_details
;
List of Runs (angles in degrees, time in seconds):

  # Type    Start    End  Width  t~exp~   \w     \q     \k     \f   Frames
--------------------------------------------------------------------------
  1  \w    -43.00  53.00   1.00    3.00    --  -19.25  37.00  30.00   96
  2  \w     -8.00  18.00   1.00    3.00    --   18.94  77.00   0.00   26
  3  \w    -39.00   4.00   1.00    3.00    --  -19.25 -77.00  30.00   43
  4  \w    -83.00   2.00   1.00    3.00    --  -19.25 -64.00 114.00   85
  5  \w    -46.00  51.00   1.00    3.00    --  -19.25  77.00-120.00   97
;
_diffrn_measurement_device 'four-circle diffractometer'
_diffrn_measurement_device_type 'SuperNova, Single source at offset, Eos'
_diffrn_measurement_method '\w scans'
_diffrn_orient_matrix_type 'CrysAlisPro convention (1999,Acta A55,543-557)'
_diffrn_orient_matrix_UB_11 -0.0224858000
_diffrn_orient_matrix_UB_12 0.0449931000
_diffrn_orient_matrix_UB_13 0.0469846000
_diffrn_orient_matrix_UB_21 -0.0797574000
_diffrn_orient_matrix_UB_22 -0.0024669000
_diffrn_orient_matrix_UB_23 0.0016513000
_diffrn_orient_matrix_UB_31 0.0347490000
_diffrn_orient_matrix_UB_32 -0.0787714000
_diffrn_orient_matrix_UB_33 0.0420343000
_diffrn_radiation_monochromator mirror
_diffrn_radiation_probe x-ray
_diffrn_radiation_type MoK\a
_diffrn_radiation_wavelength 0.71073
_diffrn_reflns_av_R_equivalents 0.0177
_diffrn_reflns_av_unetI/netI 0.0355
_diffrn_reflns_Laue_measured_fraction_full 0.998
_diffrn_reflns_Laue_measured_fraction_max 0.998
_diffrn_reflns_limit_h_max 10
_diffrn_reflns_limit_h_min -9
_diffrn_reflns_limit_k_max 10
_diffrn_reflns_limit_k_min -8
_diffrn_reflns_limit_l_max 13
_diffrn_reflns_limit_l_min -12
_diffrn_reflns_number 4699
_diffrn_reflns_point_group_measured_fraction_full 0.998
_diffrn_reflns_point_group_measured_fraction_max 0.998
_diffrn_reflns_theta_full 25.007
_diffrn_reflns_theta_max 25.007
_diffrn_reflns_theta_min 3.056
_diffrn_source 'micro-focus sealed X-ray tube'
_diffrn_source_type 'SuperNova (Mo) X-ray Source'
_exptl_absorpt_coefficient_mu 0.230
_exptl_absorpt_correction_T_max 1.00000
_exptl_absorpt_correction_T_min 0.59071
_exptl_absorpt_correction_type multi-scan
_exptl_absorpt_process_details
;
CrysAlisPro 1.171.38.43f (Rigaku Oxford Diffraction, 2015)
Empirical absorption correction using spherical harmonics,
 implemented in SCALE3 ABSPACK scaling algorithm.
;
_exptl_crystal_colour 'clear light colourless'
_exptl_crystal_colour_lustre clear
_exptl_crystal_colour_modifier light
_exptl_crystal_colour_primary colourless
_exptl_crystal_density_diffrn 1.402
_exptl_crystal_description block
_exptl_crystal_F_000 348
_exptl_crystal_size_max 0.35
_exptl_crystal_size_mid 0.3
_exptl_crystal_size_min 0.3
_refine_diff_density_max 0.329
_refine_diff_density_min -0.334
_refine_diff_density_rms 0.046
_refine_ls_extinction_method none
_refine_ls_goodness_of_fit_ref 1.052
_refine_ls_hydrogen_treatment constr
_refine_ls_matrix_type full
_refine_ls_number_parameters 210
_refine_ls_number_reflns 2776
_refine_ls_number_restraints 0
_refine_ls_restrained_S_all 1.052
_refine_ls_R_factor_all 0.0561
_refine_ls_R_factor_gt 0.0432
_refine_ls_shift/su_max 0.000
_refine_ls_shift/su_mean 0.000
_refine_ls_structure_factor_coef Fsqd
_refine_ls_weighting_details 'w=1/[\s^2^(Fo^2^)+(0.0561P)^2^+0.1597P] where P=(Fo^2^+2Fc^2^)/3'
_refine_ls_weighting_scheme calc
_refine_ls_wR_factor_gt 0.1067
_refine_ls_wR_factor_ref 0.1169
_reflns_Friedel_coverage 0.000
_reflns_number_gt 2229
_reflns_number_total 2776
_reflns_threshold_expression 'I > 2\s(I)'
_cod_data_source_file jo7b00531_si_002.cif
_cod_data_source_block 65A
_cod_database_code 4037487
_shelx_shelxl_version_number 2014/7
_chemical_oxdiff_formula 'C N O S H'
_chemical_oxdiff_usercomment MDL-06-65A3
_shelx_space_group_comment
;
The symmetry employed for this shelxl refinement is uniquely defined
by the following loop, which should always be used as a source of
symmetry information in preference to the above space-group names.
They are only intended as comments.
;
_reflns_odcompleteness_completeness 99.84
_reflns_odcompleteness_iscentric 1
_reflns_odcompleteness_theta 26.32
_olex2_refinement_description
;
1. Fixed Uiso
 At 1.2 times of:
  All C(H) groups, All N(H) groups
 At 1.5 times of:
  All C(H,H,H) groups
2.a Aromatic/amide H refined with riding coordinates:
 C3(H3), C14(H14), C6(H6), C11(H11), C4(H4), C7(H7), N1(H1), C9(H9), C10(H10)
2.b Idealised Me refined as rotating group:
 C16(H16A,H16B,H16C), C1(H1A,H1B,H1C)
;
_olex2_submission_special_instructions 'No special instructions were received'
_oxdiff_exptl_absorpt_empirical_details
;
Empirical correction (ABSPACK) includes:
- Absorption correction using spherical harmonics
- Frame scaling
;
_oxdiff_exptl_absorpt_empirical_full_max 1.679
_oxdiff_exptl_absorpt_empirical_full_min 0.570

loop_
_space_group_symop_operation_xyz
'x, y, z'
'-x, -y, -z'

loop_
_atom_site_label
_atom_site_type_symbol
_atom_site_fract_x
_atom_site_fract_y
_atom_site_fract_z
_atom_site_U_iso_or_equiv
_atom_site_adp_type
_atom_site_occupancy
_atom_site_site_symmetry_order
_atom_site_calc_flag
_atom_site_refinement_flags_posn
S1 S 0.08760(7) 0.21026(7) 0.21271(5) 0.0420(2) Uani 1 1 d .
O2 O 0.0845(2) 0.0476(2) 0.24283(14) 0.0579(5) Uani 1 1 d .
O4 O 0.3542(2) 0.3900(2) 0.67954(14) 0.0627(5) Uani 1 1 d .
C3 C 0.5765(3) 0.0233(4) 0.1401(2) 0.0643(7) Uani 1 1 d .
H3 H 0.6739 -0.0771 0.1660 0.077 Uiso 1 1 calc R
C16 C 0.4148(4) 0.6495(4) 0.7016(2) 0.0640(8) Uani 1 1 d .
H16A H 0.4257 0.7544 0.6913 0.096 Uiso 1 1 calc GR
H16B H 0.5228 0.5544 0.7264 0.096 Uiso 1 1 calc GR
H16C H 0.3346 0.6478 0.7610 0.096 Uiso 1 1 calc GR
C5 C 0.2802(3) 0.1879(3) 0.14964(17) 0.0388(5) Uani 1 1 d .
C14 C 0.3267(3) 0.2004(3) 0.5271(2) 0.0520(6) Uani 1 1 d .
H14 H 0.4225 0.1839 0.5690 0.062 Uiso 1 1 calc R
O3 O 0.2972(2) 0.0782(2) 0.53385(15) 0.0650(5) Uani 1 1 d .
O5 O 0.3566(2) 0.6372(2) 0.59029(13) 0.0536(4) Uani 1 1 d .
C6 C 0.2866(3) 0.3194(3) 0.0644(2) 0.0522(6) Uani 1 1 d .
H6 H 0.1887 0.4191 0.0379 0.063 Uiso 1 1 calc R
C11 C 0.1604(3) 0.6732(3) 0.40354(19) 0.0444(5) Uani 1 1 d .
H11 H 0.1724 0.7667 0.4180 0.053 Uiso 1 1 calc R
C12 C 0.2373(3) 0.5168(3) 0.48084(18) 0.0389(5) Uani 1 1 d .
C4 C 0.4247(3) 0.0387(3) 0.1865(2) 0.0526(6) Uani 1 1 d .
H4 H 0.4194 -0.0510 0.2424 0.063 Uiso 1 1 calc R
C7 C 0.4408(4) 0.3005(4) 0.0190(2) 0.0670(8) Uani 1 1 d .
H7 H 0.4458 0.3892 -0.0381 0.080 Uiso 1 1 calc R
C8 C 0.1188(3) 0.3977(3) 0.35973(17) 0.0356(5) Uani 1 1 d .
N1 N 0.0925(2) 0.2586(2) 0.34193(15) 0.0427(5) Uani 1 1 d .
H1 H 0.0777 0.1937 0.4038 0.051 Uiso 1 1 calc R
C9 C 0.0426(3) 0.5564(3) 0.28398(19) 0.0435(5) Uani 1 1 d .
H9 H -0.0245 0.5713 0.2187 0.052 Uiso 1 1 calc R
C15 C 0.3239(3) 0.5032(3) 0.59376(19) 0.0433(5) Uani 1 1 d .
C13 C 0.2226(3) 0.3737(3) 0.45769(17) 0.0365(5) Uani 1 1 d .
C10 C 0.0655(3) 0.6920(3) 0.3048(2) 0.0472(6) Uani 1 1 d .
H10 H 0.0169 0.7973 0.2520 0.057 Uiso 1 1 calc R
C2 C 0.5879(4) 0.1534(4) 0.0560(2) 0.0638(8) Uani 1 1 d .
C1 C 0.7557(4) 0.1370(6) 0.0066(3) 0.1063(13) Uani 1 1 d .
H1A H 0.8128 0.1690 0.0589 0.159 Uiso 1 1 calc GR
H1B H 0.7366 0.2109 -0.0705 0.159 Uiso 1 1 calc GR
H1C H 0.8244 0.0207 0.0001 0.159 Uiso 1 1 calc GR
O1 O -0.0459(2) 0.3497(2) 0.13881(14) 0.0549(4) Uani 1 1 d .

loop_
_atom_site_aniso_label
_atom_site_aniso_U_11
_atom_site_aniso_U_22
_atom_site_aniso_U_33
_atom_site_aniso_U_23
_atom_site_aniso_U_13
_atom_site_aniso_U_12
S1 0.0494(4) 0.0389(3) 0.0447(3) -0.0085(2) -0.0013(2) -0.0253(3)
O2 0.0809(13) 0.0468(10) 0.0642(11) -0.0138(8) 0.0059(9) -0.0436(10)
O4 0.0808(14) 0.0594(12) 0.0497(10) -0.0030(8) -0.0118(9) -0.0344(11)
C3 0.0460(16) 0.075(2) 0.0661(18) -0.0294(14) -0.0094(13) -0.0135(14)
C16 0.0739(19) 0.088(2) 0.0534(16) -0.0284(14) 0.0055(13) -0.0508(18)
C5 0.0469(13) 0.0381(12) 0.0341(11) -0.0072(9) -0.0052(9) -0.0204(11)
C14 0.0585(16) 0.0390(14) 0.0486(14) -0.0083(10) -0.0071(11) -0.0117(12)
O3 0.0844(14) 0.0360(10) 0.0653(12) 0.0032(8) -0.0083(9) -0.0227(10)
O5 0.0668(11) 0.0620(11) 0.0491(10) -0.0167(8) 0.0011(8) -0.0413(10)
C6 0.0578(16) 0.0464(14) 0.0488(14) -0.0027(10) 0.0004(11) -0.0225(13)
C11 0.0520(14) 0.0361(13) 0.0510(13) -0.0089(10) 0.0028(10) -0.0246(11)
C12 0.0375(12) 0.0401(13) 0.0418(12) -0.0109(9) 0.0052(9) -0.0188(10)
C4 0.0540(16) 0.0497(15) 0.0478(14) -0.0058(10) -0.0099(11) -0.0175(13)
C7 0.085(2) 0.082(2) 0.0525(16) -0.0142(14) 0.0152(14) -0.0551(19)
C8 0.0391(12) 0.0321(11) 0.0386(12) -0.0099(8) 0.0076(9) -0.0176(10)
N1 0.0590(12) 0.0395(11) 0.0394(10) -0.0072(8) 0.0084(8) -0.0313(10)
C9 0.0477(14) 0.0406(13) 0.0431(13) -0.0044(9) -0.0055(10) -0.0211(11)
C15 0.0419(13) 0.0470(14) 0.0441(13) -0.0128(10) 0.0046(10) -0.0209(11)
C13 0.0368(12) 0.0333(12) 0.0381(12) -0.0076(8) 0.0066(9) -0.0146(10)
C10 0.0571(15) 0.0330(12) 0.0503(14) 0.0010(9) -0.0053(11) -0.0219(12)
C2 0.0574(18) 0.100(2) 0.0579(17) -0.0454(16) 0.0116(13) -0.0447(18)
C1 0.079(2) 0.178(4) 0.115(3) -0.091(3) 0.042(2) -0.081(3)
O1 0.0470(10) 0.0525(11) 0.0610(10) -0.0059(8) -0.0143(8) -0.0190(9)

loop_
_atom_type_symbol
_atom_type_description
_atom_type_scat_dispersion_real
_atom_type_scat_dispersion_imag
_atom_type_scat_source
C C 0.0033 0.0016 'International Tables Vol C Tables 4.2.6.8 and 6.1.1.4'
H H 0.0000 0.0000 'International Tables Vol C Tables 4.2.6.8 and 6.1.1.4'
N N 0.0061 0.0033 'International Tables Vol C Tables 4.2.6.8 and 6.1.1.4'
O O 0.0106 0.0060 'International Tables Vol C Tables 4.2.6.8 and 6.1.1.4'
S S 0.1246 0.1234 'International Tables Vol C Tables 4.2.6.8 and 6.1.1.4'

loop_
_geom_angle_atom_site_label_1
_geom_angle_atom_site_label_2
_geom_angle_atom_site_label_3
_geom_angle
O2 S1 C5 109.57(11)
O2 S1 N1 103.82(9)
N1 S1 C5 105.88(9)
O1 S1 O2 119.55(10)
O1 S1 C5 108.19(10)
O1 S1 N1 108.98(10)
C4 C3 C2 121.6(3)
C6 C5 S1 120.09(18)
C4 C5 S1 119.50(16)
C4 C5 C6 120.4(2)
O3 C14 C13 125.1(2)
C15 O5 C16 115.88(18)
C5 C6 C7 118.9(2)
C12 C11 C10 120.5(2)
C11 C12 C15 119.62(19)
C11 C12 C13 119.9(2)
C13 C12 C15 120.27(19)
C3 C4 C5 119.5(2)
C6 C7 C2 121.8(2)
C9 C8 N1 121.10(19)
C9 C8 C13 120.13(19)
C13 C8 N1 118.75(18)
C8 N1 S1 125.26(13)
C10 C9 C8 120.3(2)
O4 C15 O5 123.4(2)
O4 C15 C12 124.6(2)
O5 C15 C12 111.92(18)
C12 C13 C14 120.7(2)
C8 C13 C14 120.54(19)
C8 C13 C12 118.51(18)
C9 C10 C11 120.5(2)
C3 C2 C7 117.9(2)
C3 C2 C1 121.4(3)
C7 C2 C1 120.8(3)

loop_
_geom_bond_atom_site_label_1
_geom_bond_atom_site_label_2
_geom_bond_distance
S1 O2 1.4246(16)
S1 C5 1.753(2)
S1 N1 1.6405(18)
S1 O1 1.4222(16)
O4 C15 1.197(3)
C3 C4 1.372(4)
C3 C2 1.380(4)
C16 O5 1.445(3)
C5 C6 1.379(3)
C5 C4 1.378(3)
C14 O3 1.208(3)
C14 C13 1.474(3)
O5 C15 1.333(3)
C6 C7 1.380(4)
C11 C12 1.378(3)
C11 C10 1.381(3)
C12 C15 1.495(3)
C12 C13 1.412(3)
C7 C2 1.381(4)
C8 N1 1.409(2)
C8 C9 1.383(3)
C8 C13 1.407(3)
C9 C10 1.373(3)
C2 C1 1.510(4)
